data_7203491
loop_
_publ_author_name
'Ilona Turowska-Tyrk'
'Julia B\;akowicz'
'John R. Scheffer'
'Wujiong Xia'

_publ_section_title
;
 Monitoring reaction centers and molecules during an enantioselective
 photoreaction in a crystal
;
_journal_issue 8
_journal_name_full CrystEngComm
_journal_page_first 616
_journal_paper_doi 10.1039/b607425a
_journal_volume 8
_journal_year 2006
_chemical_formula_sum 'C23 H31 N O3'
_chemical_formula_weight 369.49
_chemical_name_systematic
;
?
;
_space_group_IT_number 19
_symmetry_cell_setting orthorhombic
_symmetry_space_group_name_Hall 'P 2ac 2ab'
_symmetry_space_group_name_H-M 'P 21 21 21'
_atom_sites_solution_hydrogens geom
_atom_sites_solution_primary direct
_atom_sites_solution_secondary geom
_audit_creation_method SHELXL-97
_cell_angle_alpha 90.00
_cell_angle_beta 90.00
_cell_angle_gamma 90.00
_cell_formula_units_Z 4
_cell_length_a 6.0982(14)
_cell_length_b 17.667(4)
_cell_length_c 19.405(4)
_cell_measurement_reflns_used 1000
_cell_measurement_temperature 293(2)
_cell_measurement_theta_max 17
_cell_measurement_theta_min 3
_cell_volume 2090.6(8)
_computing_cell_refinement 'CRYSALIS (Oxford Diffraction, 2003)'
_computing_data_collection 'CRYSALIS (Oxford Diffraction, 2003)'
_computing_data_reduction 'CRYSALIS (Oxford Diffraction, 2003)'
_computing_molecular_graphics 'ORTEP3 (Farrugia, 1997)'
_computing_publication_material 'SHELXL97 (Sheldrick, 1997)'
_computing_structure_refinement 'SHELXL97 (Sheldrick, 1997)'
_computing_structure_solution 'SHELXS97 (Sheldrick, 1990)'
_diffrn_ambient_temperature 293(2)
_diffrn_measured_fraction_theta_full 0.992
_diffrn_measured_fraction_theta_max 0.992
_diffrn_measurement_device_type 'Kuma KM4CCD'
_diffrn_measurement_method '\w scans'
_diffrn_radiation_monochromator graphite
_diffrn_radiation_source 'fine-focus sealed tube'
_diffrn_radiation_type MoK\a
_diffrn_radiation_wavelength 0.71073
_diffrn_reflns_av_R_equivalents 0.0279
_diffrn_reflns_av_sigmaI/netI 0.0226
_diffrn_reflns_limit_h_max 7
_diffrn_reflns_limit_h_min -3
_diffrn_reflns_limit_k_max 20
_diffrn_reflns_limit_k_min -20
_diffrn_reflns_limit_l_max 23
_diffrn_reflns_limit_l_min -21
_diffrn_reflns_number 11223
_diffrn_reflns_theta_full 24.99
_diffrn_reflns_theta_max 24.99
_diffrn_reflns_theta_min 3.50
_exptl_absorpt_coefficient_mu 0.077
_exptl_absorpt_correction_T_max 0.9774
_exptl_absorpt_correction_T_min 0.9483
_exptl_absorpt_correction_type none
_exptl_crystal_colour colourless
_exptl_crystal_density_diffrn 1.174
_exptl_crystal_density_method 'not measured'
_exptl_crystal_description block
_exptl_crystal_F_000 800
_exptl_crystal_size_max 0.70
_exptl_crystal_size_mid 0.45
_exptl_crystal_size_min 0.30
_refine_diff_density_max 0.141
_refine_diff_density_min -0.148
_refine_diff_density_rms 0.035
_refine_ls_abs_structure_details
;
The absolute configuration was assigned to agree with that from
Xia W. et al., 2005
;
_refine_ls_extinction_coef 0.017(2)
_refine_ls_extinction_expression Fc^*^=kFc[1+0.001xFc^2^\l^3^/sin(2\q)]^-1/4^
_refine_ls_extinction_method SHELXL
_refine_ls_goodness_of_fit_ref 1.039
_refine_ls_hydrogen_treatment constr
_refine_ls_matrix_type full
_refine_ls_number_parameters 354
_refine_ls_number_reflns 3644
_refine_ls_number_restraints 195
_refine_ls_restrained_S_all 1.044
_refine_ls_R_factor_all 0.0490
_refine_ls_R_factor_gt 0.0390
_refine_ls_shift/su_max 0.000
_refine_ls_shift/su_mean 0.000
_refine_ls_structure_factor_coef Fsqd
_refine_ls_weighting_details 'calc w=1/[\s^2^(Fo^2^)+(0.0716P)^2^+0.0606P] where P=(Fo^2^+2Fc^2^)/3'
_refine_ls_weighting_scheme calc
_refine_ls_wR_factor_gt 0.1016
_refine_ls_wR_factor_ref 0.1097
_reflns_number_gt 3023
_reflns_number_total 3644
_reflns_threshold_expression >2sigma(I)
_cod_data_source_file B607425A.txt
_cod_data_source_block 10.0%P
_cod_depositor_comments
;
The following automatic conversions were performed:
'_symmetry_cell_setting' value 'Orthorhombic' changed to 'orthorhombic'
according to '/home/saulius/struct/CIF-dictionaries/cif_core.dic'
dictionary named 'cif_core.dic' version 2.4.1 from 2010-06-29.

Automatic conversion script
Id: cif_fix_enum 1527 2010-12-29 10:47:43Z saulius 
;
_cod_database_code 7203491

loop_
_symmetry_equiv_pos_as_xyz
'x, y, z'
'-x+1/2, -y, z+1/2'
'-x, y+1/2, -z+1/2'
'x+1/2, -y+1/2, -z'

loop_
_atom_site_label
_atom_site_type_symbol
_atom_site_fract_x
_atom_site_fract_y
_atom_site_fract_z
_atom_site_U_iso_or_equiv
_atom_site_adp_type
_atom_site_occupancy
_atom_site_symmetry_multiplicity
_atom_site_calc_flag
_atom_site_refinement_flags
_atom_site_disorder_assembly
_atom_site_disorder_group
C1R C 0.8295(6) 0.97375(19) 0.48740(17) 0.0623(12) Uani 0.900(4) 1 d PD A 1
H1R H 0.8327 1.0292 0.4878 0.075 Uiso 0.900(4) 1 calc PR A 1
C2R C 1.0475(4) 0.9353(2) 0.48492(15) 0.0793(8) Uani 0.900(4) 1 d PD A 1
H2R H 1.1815 0.9561 0.4977 0.095 Uiso 0.900(4) 1 calc PR A 1
C3R C 1.0147(7) 0.8667(2) 0.4614(2) 0.0905(13) Uani 0.900(4) 1 d PDU A 1
H3R H 1.1226 0.8304 0.4540 0.109 Uiso 0.900(4) 1 calc PR A 1
C4R C 0.7732(4) 0.85638(12) 0.44841(12) 0.0664(7) Uani 0.900(4) 1 d PD A 1
H4R H 0.7320 0.8152 0.4171 0.080 Uiso 0.900(4) 1 calc PR A 1
C5R C 0.6666(6) 0.85532(18) 0.52037(15) 0.0837(9) Uani 0.900(4) 1 d PDU A 1
H5R1 H 0.5115 0.8435 0.5173 0.100 Uiso 0.900(4) 1 calc PR A 1
H5R2 H 0.7374 0.8185 0.5501 0.100 Uiso 0.900(4) 1 calc PR A 1
C6R C 0.7024(8) 0.9358(2) 0.54694(14) 0.0739(11) Uani 0.900(4) 1 d PDU A 1
H6R1 H 0.7878 0.9358 0.5891 0.089 Uiso 0.900(4) 1 calc PR A 1
H6R2 H 0.5638 0.9612 0.5552 0.089 Uiso 0.900(4) 1 calc PR A 1
C7R C 0.7126(6) 0.93682(16) 0.42537(11) 0.0509(6) Uani 0.900(4) 1 d PD A 1
H7R H 0.5538 0.9445 0.4288 0.061 Uiso 0.900(4) 1 calc PR A 1
C8R C 0.7922(5) 0.9597(2) 0.35585(14) 0.0559(8) Uani 0.900(4) 1 d PD A 1
C9R C 0.6885(7) 0.9274(2) 0.29282(13) 0.0460(12) Uani 0.900(4) 1 d PD A 1
C10R C 0.8020(6) 0.92948(19) 0.23111(13) 0.0492(8) Uani 0.900(4) 1 d PD A 1
H10R H 0.9411 0.9510 0.2297 0.059 Uiso 0.900(4) 1 calc PR A 1
C11R C 0.7125(6) 0.9004(2) 0.17194(12) 0.0455(7) Uani 0.900(4) 1 d PD A 1
H11R H 0.7931 0.9011 0.1312 0.055 Uiso 0.900(4) 1 calc PR A 1
C12R C 0.5043(8) 0.8700(4) 0.17228(16) 0.0441(17) Uani 0.900(4) 1 d PD A 1
C13R C 0.3877(6) 0.8690(2) 0.23346(15) 0.0522(9) Uani 0.900(4) 1 d PDU A 1
H13R H 0.2462 0.8493 0.2340 0.063 Uiso 0.900(4) 1 calc PR A 1
C14R C 0.4775(5) 0.8964(2) 0.29325(12) 0.0505(8) Uani 0.900(4) 1 d PD A 1
H14R H 0.3980 0.8945 0.3341 0.061 Uiso 0.900(4) 1 calc PR A 1
C15R C 0.4079(7) 0.8361(3) 0.10793(18) 0.0485(13) Uani 0.900(4) 1 d PD A 1
C16R C 0.7728(6) 0.65584(19) 0.10318(14) 0.0482(8) Uani 0.900(4) 1 d PDU A 1
H16R H 0.8807 0.6148 0.1008 0.058 Uiso 0.900(4) 1 calc PR A 1
C17R C 0.7290(7) 0.67322(19) 0.17870(12) 0.0467(8) Uani 0.900(4) 1 d PD A 1
H17R H 0.6362 0.7184 0.1810 0.056 Uiso 0.900(4) 1 calc PR A 1
C18R C 0.9381(6) 0.6893(2) 0.21822(14) 0.0659(9) Uani 0.900(4) 1 d PD A 1
H18A H 1.0133 0.7317 0.1970 0.079 Uiso 0.900(4) 1 calc PR A 1
H18B H 1.0338 0.6456 0.2154 0.079 Uiso 0.900(4) 1 calc PR A 1
C19R C 0.8945(7) 0.7075(2) 0.29355(13) 0.0786(9) Uani 0.900(4) 1 d PD A 1
H19A H 1.0327 0.7151 0.3173 0.094 Uiso 0.900(4) 1 calc PR A 1
H19B H 0.8106 0.7540 0.2968 0.094 Uiso 0.900(4) 1 calc PR A 1
C20R C 0.7696(7) 0.6442(3) 0.32751(14) 0.0891(10) Uani 0.900(4) 1 d PD A 1
H20A H 0.8612 0.5994 0.3295 0.107 Uiso 0.900(4) 1 calc PR A 1
H20B H 0.7330 0.6585 0.3744 0.107 Uiso 0.900(4) 1 calc PR A 1
C21R C 0.5638(6) 0.6265(3) 0.28878(14) 0.0994(12) Uani 0.900(4) 1 d PDU A 1
H21A H 0.4648 0.6694 0.2918 0.119 Uiso 0.900(4) 1 calc PR A 1
H21B H 0.4922 0.5834 0.3100 0.119 Uiso 0.900(4) 1 calc PR A 1
C22R C 0.6082(6) 0.6091(2) 0.21352(15) 0.0718(8) Uani 0.900(4) 1 d PDU A 1
H22A H 0.6949 0.5632 0.2102 0.086 Uiso 0.900(4) 1 calc PR A 1
H22B H 0.4702 0.6003 0.1900 0.086 Uiso 0.900(4) 1 calc PR A 1
C23R C 0.5720(6) 0.6320(2) 0.06282(16) 0.0709(8) Uani 0.900(4) 1 d PD A 1
H23A H 0.6136 0.6202 0.0163 0.106 Uiso 0.900(4) 1 calc PR A 1
H23B H 0.4673 0.6726 0.0626 0.106 Uiso 0.900(4) 1 calc PR A 1
H23C H 0.5078 0.5882 0.0840 0.106 Uiso 0.900(4) 1 calc PR A 1
O1R O 0.9421(4) 1.00415(13) 0.34917(9) 0.0963(9) Uani 0.900(4) 1 d PD A 1
O2R O 0.2120(6) 0.8171(3) 0.1091(2) 0.0783(17) Uani 0.900(4) 1 d PD A 1
O3R O 0.5330(6) 0.8284(2) 0.05681(16) 0.0575(9) Uani 0.900(4) 1 d PD A 1
N1R N 0.8667(8) 0.7236(2) 0.06764(18) 0.0454(9) Uani 0.900(4) 1 d PDU A 1
H1R1 H 0.8881 0.7130 0.0233 0.068 Uiso 0.900(4) 1 calc PR A 1
H1R2 H 0.9940 0.7359 0.0871 0.068 Uiso 0.900(4) 1 calc PR A 1
H1R3 H 0.7739 0.7623 0.0714 0.068 Uiso 0.900(4) 1 calc PR A 1
C1P C 0.798(4) 0.9742(13) 0.4770(9) 0.042(9) Uiso 0.100(4) 1 d PD A 2
H1P H 0.8000 1.0296 0.4791 0.050 Uiso 0.100(4) 1 calc PR A 2
C2P C 1.015(3) 0.9424(13) 0.4460(9) 0.084(9) Uiso 0.100(4) 1 d PD A 2
H2P H 1.1402 0.9734 0.4600 0.100 Uiso 0.100(4) 1 calc PR A 2
C3P C 1.051(6) 0.8611(18) 0.465(2) 0.097(10) Uiso 0.100(4) 1 d PDU A 2
H3P H 1.1704 0.8366 0.4457 0.116 Uiso 0.100(4) 1 calc PR A 2
C4P C 0.925(4) 0.8211(13) 0.5078(15) 0.105(10) Uiso 0.100(4) 1 d PD A 2
H4P H 0.9622 0.7710 0.5169 0.125 Uiso 0.100(4) 1 calc PR A 2
C5P C 0.726(5) 0.8541(16) 0.5417(18) 0.103(10) Uiso 0.100(4) 1 d PDU A 2
H5P1 H 0.7098 0.8328 0.5875 0.123 Uiso 0.100(4) 1 calc PR A 2
H5P2 H 0.5965 0.8407 0.5153 0.123 Uiso 0.100(4) 1 calc PR A 2
C6P C 0.743(6) 0.9397(17) 0.5469(10) 0.082(10) Uiso 0.100(4) 1 d PDU A 2
H6P1 H 0.8561 0.9530 0.5799 0.099 Uiso 0.100(4) 1 calc PR A 2
H6P2 H 0.6049 0.9602 0.5633 0.099 Uiso 0.100(4) 1 calc PR A 2
C7P C 0.640(3) 0.9461(19) 0.4230(9) 0.062(10) Uiso 0.100(4) 1 d PD A 2
H7P H 0.4939 0.9324 0.4293 0.074 Uiso 0.100(4) 1 calc PR A 2
C8P C 0.753(3) 0.945(2) 0.3643(8) 0.073(15) Uiso 0.100(4) 1 d PD A 2
C9P C 0.656(3) 0.9200(13) 0.2955(8) 0.040(12) Uiso 0.100(4) 1 d PD A 2
C10P C 0.753(3) 0.9423(14) 0.2336(9) 0.032(8) Uiso 0.100(4) 1 d PD A 2
H10P H 0.8739 0.9747 0.2341 0.039 Uiso 0.100(4) 1 calc PR A 2
C11P C 0.671(4) 0.9164(15) 0.1713(9) 0.035(9) Uiso 0.100(4) 1 d PD A 2
H11P H 0.7415 0.9284 0.1303 0.043 Uiso 0.100(4) 1 calc PR A 2
C12P C 0.481(6) 0.872(3) 0.1702(10) 0.030(12) Uiso 0.100(4) 1 d PD A 2
C13P C 0.379(5) 0.853(2) 0.2319(11) 0.046(5) Uiso 0.100(4) 1 d PDU A 2
H13P H 0.2487 0.8257 0.2312 0.055 Uiso 0.100(4) 1 calc PR A 2
C14P C 0.469(4) 0.8750(17) 0.2941(10) 0.049(10) Uiso 0.100(4) 1 d PD A 2
H14P H 0.4051 0.8594 0.3352 0.059 Uiso 0.100(4) 1 calc PR A 2
C15P C 0.382(4) 0.846(2) 0.1025(11) 0.036(11) Uiso 0.100(4) 1 d PD A 2
C16P C 0.825(4) 0.6517(14) 0.1045(10) 0.030(6) Uiso 0.100(4) 1 d PDU A 2
H16P H 0.9510 0.6174 0.1062 0.036 Uiso 0.100(4) 1 calc PR A 2
C17P C 0.780(4) 0.6803(17) 0.1781(10) 0.044(10) Uiso 0.100(4) 1 d PD A 2
H17P H 0.6945 0.7269 0.1732 0.053 Uiso 0.100(4) 1 calc PR A 2
C18P C 0.990(3) 0.7021(16) 0.2159(11) 0.039(7) Uiso 0.100(4) 1 d PD A 2
H18C H 1.0621 0.7424 0.1907 0.047 Uiso 0.100(4) 1 calc PR A 2
H18D H 1.0877 0.6588 0.2166 0.047 Uiso 0.100(4) 1 calc PR A 2
C19P C 0.949(4) 0.7285(16) 0.2907(12) 0.062(9) Uiso 0.100(4) 1 d PD A 2
H19C H 1.0869 0.7420 0.3126 0.075 Uiso 0.100(4) 1 calc PR A 2
H19D H 0.8540 0.7725 0.2912 0.075 Uiso 0.100(4) 1 calc PR A 2
C20P C 0.842(5) 0.663(2) 0.3286(13) 0.084(12) Uiso 0.100(4) 1 d PD A 2
H20C H 0.9332 0.6181 0.3254 0.100 Uiso 0.100(4) 1 calc PR A 2
H20D H 0.8233 0.6755 0.3770 0.100 Uiso 0.100(4) 1 calc PR A 2
C21P C 0.620(5) 0.648(2) 0.2957(14) 0.107(10) Uiso 0.100(4) 1 d PDU A 2
H21C H 0.5307 0.6932 0.2995 0.128 Uiso 0.100(4) 1 calc PR A 2
H21D H 0.5472 0.6077 0.3205 0.128 Uiso 0.100(4) 1 calc PR A 2
C22P C 0.640(6) 0.626(2) 0.2197(14) 0.091(10) Uiso 0.100(4) 1 d PDU A 2
H22C H 0.7028 0.5757 0.2166 0.109 Uiso 0.100(4) 1 calc PR A 2
H22D H 0.4945 0.6241 0.1996 0.109 Uiso 0.100(4) 1 calc PR A 2
C23P C 0.637(4) 0.6106(13) 0.0687(13) 0.052(8) Uiso 0.100(4) 1 d PD A 2
H23D H 0.6790 0.5981 0.0224 0.078 Uiso 0.100(4) 1 calc PR A 2
H23E H 0.5100 0.6428 0.0677 0.078 Uiso 0.100(4) 1 calc PR A 2
H23F H 0.6030 0.5650 0.0934 0.078 Uiso 0.100(4) 1 calc PR A 2
O1P O 0.977(3) 0.9487(13) 0.3712(8) 0.101(7) Uiso 0.100(4) 1 d PD A 2
O2P O 0.192(4) 0.820(2) 0.1030(18) 0.055(10) Uiso 0.100(4) 1 d PD A 2
O3P O 0.511(4) 0.8416(16) 0.0513(12) 0.028(5) Uiso 0.100(4) 1 d PD A 2
N1P N 0.884(6) 0.7180(18) 0.0587(15) 0.027(4) Uiso 0.100(4) 1 d PDU A 2
H1P1 H 0.9783 0.7480 0.0807 0.040 Uiso 0.100(4) 1 calc PR A 2
H1P2 H 0.7636 0.7440 0.0484 0.040 Uiso 0.100(4) 1 calc PR A 2
H1P3 H 0.9457 0.7010 0.0201 0.040 Uiso 0.100(4) 1 calc PR A 2

loop_
_atom_site_aniso_label
_atom_site_aniso_U_11
_atom_site_aniso_U_22
_atom_site_aniso_U_33
_atom_site_aniso_U_23
_atom_site_aniso_U_13
_atom_site_aniso_U_12
C1R 0.073(2) 0.0615(18) 0.0524(16) -0.0095(12) -0.0178(15) 0.0024(13)
C2R 0.0613(14) 0.102(2) 0.0747(19) 0.0006(17) -0.0168(14) 0.0053(15)
C3R 0.089(2) 0.097(2) 0.086(2) -0.0024(18) -0.0058(18) 0.037(2)
C4R 0.0943(18) 0.0509(13) 0.0539(14) -0.0044(10) -0.0058(12) 0.0011(12)
C5R 0.115(2) 0.0837(19) 0.0519(15) 0.0111(14) -0.0070(16) -0.0139(18)
C6R 0.085(2) 0.096(2) 0.0407(13) -0.0065(12) -0.0105(12) 0.0025(17)
C7R 0.0526(15) 0.0545(14) 0.0454(14) -0.0084(9) -0.0054(11) -0.0014(13)
C8R 0.0668(16) 0.0523(16) 0.0485(14) -0.0045(11) -0.0038(12) -0.0085(15)
C9R 0.0513(14) 0.0426(15) 0.0442(18) -0.0039(9) -0.0062(10) -0.0042(12)
C10R 0.0420(13) 0.0536(17) 0.0518(16) -0.0064(10) -0.0016(11) -0.0043(15)
C11R 0.0470(13) 0.0474(16) 0.0420(15) -0.0012(9) 0.0025(10) -0.0019(15)
C12R 0.045(2) 0.042(2) 0.045(2) -0.0039(9) -0.0029(10) 0.0007(14)
C13R 0.0449(11) 0.059(2) 0.0523(13) -0.0123(12) 0.0041(9) -0.0128(13)
C14R 0.0571(17) 0.0530(19) 0.0414(14) -0.0092(10) 0.0086(10) -0.0094(13)
C15R 0.0540(17) 0.047(2) 0.0439(17) -0.0027(12) -0.0112(12) 0.0026(15)
C16R 0.0558(19) 0.0462(13) 0.0426(13) 0.0020(8) 0.0020(12) 0.0013(14)
C17R 0.0518(15) 0.0477(16) 0.0407(14) 0.0036(9) 0.0067(10) 0.0031(13)
C18R 0.071(2) 0.085(2) 0.0419(14) 0.0011(12) 0.0014(13) -0.0214(18)
C19R 0.102(2) 0.094(2) 0.0399(14) -0.0011(14) -0.0033(14) -0.015(2)
C20R 0.107(3) 0.119(3) 0.0422(15) 0.0209(15) 0.0073(16) 0.000(3)
C21R 0.099(2) 0.142(3) 0.0571(17) 0.0191(19) 0.0234(17) -0.025(2)
C22R 0.0760(18) 0.081(2) 0.0578(15) 0.0180(14) 0.0106(13) -0.0185(16)
C23R 0.086(2) 0.0667(18) 0.0602(16) 0.0047(14) -0.0112(15) -0.0305(18)
O1R 0.1237(17) 0.1067(17) 0.0586(11) -0.0053(10) -0.0083(10) -0.0744(14)
O2R 0.0590(16) 0.117(3) 0.0585(17) -0.0171(13) -0.0088(10) -0.0295(14)
O3R 0.0639(14) 0.069(2) 0.0400(11) -0.0083(11) -0.0094(9) 0.0107(13)
N1R 0.0445(15) 0.0586(14) 0.0330(13) -0.0058(10) 0.0028(10) -0.0032(11)

loop_
_atom_type_symbol
_atom_type_description
_atom_type_scat_dispersion_real
_atom_type_scat_dispersion_imag
_atom_type_scat_source
C C 0.0033 0.0016 'International Tables Vol C Tables 4.2.6.8 and 6.1.1.4'
H H 0.0000 0.0000 'International Tables Vol C Tables 4.2.6.8 and 6.1.1.4'
N N 0.0061 0.0033 'International Tables Vol C Tables 4.2.6.8 and 6.1.1.4'
O O 0.0106 0.0060 'International Tables Vol C Tables 4.2.6.8 and 6.1.1.4'

loop_
_geom_angle_atom_site_label_1
_geom_angle_atom_site_label_2
_geom_angle_atom_site_label_3
_geom_angle
_geom_angle_site_symmetry_1
_geom_angle_site_symmetry_3
_geom_angle_publ_flag
C2R C1R C7R 101.2(2) . . ?
C2R C1R C6R 105.9(3) . . ?
C7R C1R C6R 99.7(2) . . ?
C3R C2R C1R 107.2(3) . . ?
C2R C3R C4R 108.7(3) . . ?
C3R C4R C7R 99.9(2) . . ?
C3R C4R C5R 105.2(3) . . ?
C7R C4R C5R 100.0(2) . . ?
C6R C5R C4R 103.6(2) . . ?
C5R C6R C1R 102.9(2) . . ?
C8R C7R C4R 115.9(2) . . ?
C8R C7R C1R 116.2(2) . . ?
C4R C7R C1R 93.0(2) . . ?
O1R C8R C7R 121.2(2) . . ?
O1R C8R C9R 118.7(3) . . ?
C7R C8R C9R 120.0(3) . . ?
C10R C9R C14R 118.4(2) . . ?
C10R C9R C8R 119.2(3) . . ?
C14R C9R C8R 122.4(3) . . ?
C11R C10R C9R 121.0(3) . . ?
C10R C11R C12R 120.6(2) . . ?
C11R C12R C13R 118.9(2) . . ?
C11R C12R C15R 120.7(2) . . ?
C13R C12R C15R 120.4(3) . . ?
C14R C13R C12R 121.0(3) . . ?
C13R C14R C9R 120.1(2) . . ?
O2R C15R O3R 124.7(3) . . ?
O2R C15R C12R 117.9(3) . . ?
O3R C15R C12R 117.4(3) . . ?
N1R C16R C23R 107.1(2) . . ?
N1R C16R C17R 110.5(2) . . ?
C23R C16R C17R 114.4(3) . . ?
C22R C17R C18R 109.0(2) . . ?
C22R C17R C16R 111.4(2) . . ?
C18R C17R C16R 112.2(3) . . ?
C17R C18R C19R 112.3(3) . . ?
C20R C19R C18R 110.6(3) . . ?
C21R C20R C19R 111.1(2) . . ?
C20R C21R C22R 112.1(3) . . ?
C17R C22R C21R 111.4(3) . . ?
C7P C1P C6P 110.3(13) . . ?
C7P C1P C2P 99.0(9) . . ?
C6P C1P C2P 112.8(12) . . ?
O1P C2P C3P 109.9(15) . . ?
O1P C2P C1P 102.7(9) . . ?
C3P C2P C1P 111.9(11) . . ?
C4P C3P C2P 125.4(13) . . ?
C3P C4P C5P 122.2(13) . . ?
C4P C5P C6P 111.1(13) . . ?
C5P C6P C1P 110.7(13) . . ?
C8P C7P C1P 105.5(10) . . ?
C7P C8P O1P 115.6(10) . . ?
C7P C8P C9P 123.6(12) . . ?
O1P C8P C9P 118.8(11) . . ?
C14P C9P C10P 119.5(10) . . ?
C14P C9P C8P 120.0(11) . . ?
C10P C9P C8P 120.5(11) . . ?
C11P C10P C9P 120.1(12) . . ?
C10P C11P C12P 120.0(12) . . ?
C13P C12P C11P 119.6(11) . . ?
C13P C12P C15P 119.3(12) . . ?
C11P C12P C15P 121.1(12) . . ?
C14P C13P C12P 120.3(12) . . ?
C13P C14P C9P 120.2(12) . . ?
O2P C15P O3P 124.1(16) . . ?
O2P C15P C12P 118.5(14) . . ?
O3P C15P C12P 116.6(14) . . ?
N1P C16P C23P 106.3(13) . . ?
N1P C16P C17P 109.4(14) . . ?
C23P C16P C17P 116.5(13) . . ?
C22P C17P C18P 112.1(14) . . ?
C22P C17P C16P 112.7(13) . . ?
C18P C17P C16P 112.5(13) . . ?
C17P C18P C19P 113.3(12) . . ?
C20P C19P C18P 107.0(13) . . ?
C21P C20P C19P 108.1(14) . . ?
C20P C21P C22P 112.4(15) . . ?
C17P C22P C21P 113.3(14) . . ?
C8P O1P C2P 104.4(9) . . ?

loop_
_geom_bond_atom_site_label_1
_geom_bond_atom_site_label_2
_geom_bond_distance
_geom_bond_site_symmetry_2
_geom_bond_publ_flag
C1R C2R 1.494(4) . ?
C1R C7R 1.544(4) . ?
C1R C6R 1.545(4) . ?
C2R C3R 1.310(5) . ?
C3R C4R 1.505(5) . ?
C4R C7R 1.535(4) . ?
C4R C5R 1.541(4) . ?
C5R C6R 1.528(4) . ?
C7R C8R 1.490(4) . ?
C8R O1R 1.212(4) . ?
C8R C9R 1.491(3) . ?
C9R C10R 1.383(4) . ?
C9R C14R 1.398(4) . ?
C10R C11R 1.371(3) . ?
C11R C12R 1.378(4) . ?
C12R C13R 1.384(3) . ?
C12R C15R 1.504(3) . ?
C13R C14R 1.372(3) . ?
C15R O2R 1.241(3) . ?
C15R O3R 1.259(3) . ?
C16R N1R 1.496(3) . ?
C16R C23R 1.513(4) . ?
C16R C17R 1.521(3) . ?
C17R C22R 1.511(4) . ?
C17R C18R 1.515(4) . ?
C18R C19R 1.520(3) . ?
C19R C20R 1.506(5) . ?
C20R C21R 1.496(5) . ?
C21R C22R 1.517(4) . ?
C1P C7P 1.509(10) . ?
C1P C6P 1.524(10) . ?
C1P C2P 1.557(10) . ?
C2P O1P 1.474(10) . ?
C2P C3P 1.500(10) . ?
C3P C4P 1.330(10) . ?
C4P C5P 1.500(10) . ?
C5P C6P 1.520(10) . ?
C7P C8P 1.331(9) . ?
C8P O1P 1.374(9) . ?
C8P C9P 1.526(9) . ?
C9P C14P 1.391(9) . ?
C9P C10P 1.397(9) . ?
C10P C11P 1.388(9) . ?
C11P C12P 1.394(9) . ?
C12P C13P 1.392(9) . ?
C12P C15P 1.520(9) . ?
C13P C14P 1.383(10) . ?
C15P O2P 1.246(10) . ?
C15P O3P 1.269(10) . ?
C16P N1P 1.514(10) . ?
C16P C23P 1.525(10) . ?
C16P C17P 1.539(10) . ?
C17P C22P 1.517(10) . ?
C17P C18P 1.523(10) . ?
C18P C19P 1.545(10) . ?
C19P C20P 1.522(10) . ?
C20P C21P 1.517(10) . ?
C21P C22P 1.530(10) . ?
